data_4509472
loop_
_publ_author_name
'Zhang, Daopeng'
'Wang, Hailong'
'Tian, Laijin'
'Kou, Hui-Zhong'
'Jiang, Jianzhuang'
'Ni, Zhong-Hai'

_publ_section_title
;
 Synthesis, Crystal Structures, and Magnetic Properties of Cyanide-Bridged
 Fe(III)&#x2212;Mn(III) Complexes Based on Manganese(III)-Porphyrin and
 Pyridinecarboxamide Dicyanideiron(III) Building Blocks
;
_journal_issue 9
_journal_name_full 'Crystal Growth &amp; Design'
_journal_page_first 3989
_journal_paper_doi 10.1021/cg9001253
_journal_volume 9
_journal_year 2009
_chemical_formula_sum 'C130 H92 Fe2 Mn2 N20 O8'
_chemical_formula_weight 2283.82
_chemical_name_systematic
; 
 ? 
;
_space_group_IT_number 2
_symmetry_cell_setting triclinic
_symmetry_space_group_name_Hall '-P 1'
_symmetry_space_group_name_H-M 'P -1'
_atom_sites_solution_hydrogens geom
_atom_sites_solution_primary direct
_atom_sites_solution_secondary difmap
_audit_creation_method SHELXL-97
_cell_angle_alpha 74.040(4)
_cell_angle_beta 74.896(4)
_cell_angle_gamma 70.509(4)
_cell_formula_units_Z 1
_cell_length_a 11.5446(8)
_cell_length_b 13.8490(9)
_cell_length_c 19.5595(12)
_cell_measurement_temperature 293(2)
_cell_volume 2784.7(3)
_computing_cell_refinement 'Bruker SMART'
_computing_data_collection 'Bruker SMART'
_computing_data_reduction 'Bruker SAINT'
_computing_molecular_graphics 'Bruker SHELXTL'
_computing_publication_material 'Bruker SHELXTL'
_computing_structure_refinement 'SHELXL-97 (Sheldrick, 1997)'
_computing_structure_solution 'SHELXS-97 (Sheldrick, 1990)'
_diffrn_ambient_temperature 293(2)
_diffrn_measured_fraction_theta_full 0.998
_diffrn_measured_fraction_theta_max 0.998
_diffrn_measurement_device_type 'Bruker APEX II CCD area-detector'
_diffrn_measurement_method '\f and \w scans'
_diffrn_radiation_monochromator graphite
_diffrn_radiation_source 'fine-focus sealed tube'
_diffrn_radiation_type MoK\a
_diffrn_radiation_wavelength 0.71073
_diffrn_reflns_av_R_equivalents 0.0194
_diffrn_reflns_av_sigmaI/netI 0.0192
_diffrn_reflns_limit_h_max 13
_diffrn_reflns_limit_h_min -13
_diffrn_reflns_limit_k_max 16
_diffrn_reflns_limit_k_min -16
_diffrn_reflns_limit_l_max 23
_diffrn_reflns_limit_l_min -23
_diffrn_reflns_number 33457
_diffrn_reflns_theta_full 25.01
_diffrn_reflns_theta_max 25.01
_diffrn_reflns_theta_min 1.59
_exptl_absorpt_coefficient_mu 0.547
_exptl_absorpt_correction_T_max 0.8488
_exptl_absorpt_correction_T_min 0.8233
_exptl_absorpt_correction_type multi-scan
_exptl_absorpt_process_details sadabs
_exptl_crystal_colour red-brown
_exptl_crystal_density_diffrn 1.362
_exptl_crystal_density_method 'not measured'
_exptl_crystal_description block
_exptl_crystal_F_000 1178
_exptl_crystal_size_max 0.37
_exptl_crystal_size_mid 0.36
_exptl_crystal_size_min 0.31
_refine_diff_density_max 0.909
_refine_diff_density_min -0.349
_refine_diff_density_rms 0.060
_refine_ls_extinction_method none
_refine_ls_goodness_of_fit_ref 1.009
_refine_ls_hydrogen_treatment none
_refine_ls_matrix_type full
_refine_ls_number_parameters 734
_refine_ls_number_reflns 9808
_refine_ls_number_restraints 0
_refine_ls_restrained_S_all 1.009
_refine_ls_R_factor_all 0.0523
_refine_ls_R_factor_gt 0.0435
_refine_ls_shift/su_max 0.001
_refine_ls_shift/su_mean 0.000
_refine_ls_structure_factor_coef Fsqd
_refine_ls_weighting_details 'calc w=1/[\s^2^(Fo^2^)+(0.0766P)^2^+2.4105P] where P=(Fo^2^+2Fc^2^)/3'
_refine_ls_weighting_scheme calc
_refine_ls_wR_factor_gt 0.1239
_refine_ls_wR_factor_ref 0.1331
_reflns_number_gt 8373
_reflns_number_total 9808
_reflns_threshold_expression >2sigma(I)
_cod_data_source_file cg9001253sup1.cif
_cod_data_source_block 1
_cod_depositor_comments
;
The following automatic conversions were performed:

'_symmetry_cell_setting' value 'Triclinic' changed to 'triclinic'
according to /home/saulius/struct/CIF-dictionaries/cif_core.dic
dictionary named 'cif_core.dic' version 2.4.2 from 2011-04-26.

Automatic conversion script
Id: cif_fix_values 1891 2012-01-12 08:04:46Z andrius 
;
_cod_original_cell_volume 2784.8(3)
_cod_original_sg_symbol_H-M P-1
_cod_database_code 4509472

loop_
_symmetry_equiv_pos_as_xyz
'x, y, z'
'-x, -y, -z'

loop_
_atom_site_label
_atom_site_type_symbol
_atom_site_fract_x
_atom_site_fract_y
_atom_site_fract_z
_atom_site_U_iso_or_equiv
_atom_site_adp_type
_atom_site_occupancy
_atom_site_symmetry_multiplicity
_atom_site_calc_flag
_atom_site_refinement_flags
Fe1 Fe 0.19245(3) 0.16659(3) 0.312267(19) 0.03736(12) Uani 1 1 d .
Mn1 Mn 0.5000 0.0000 0.5000 0.02673(13) Uani 1 2 d S
Mn2 Mn 1.0000 0.5000 0.0000 0.02821(13) Uani 1 2 d S
O1 O 0.2488(3) -0.11857(19) 0.27915(15) 0.0770(7) Uani 1 1 d .
O2 O 0.4208(3) 0.3455(3) 0.21001(18) 0.1002(10) Uani 1 1 d .
O3 O 1.02957(19) 0.48785(15) 0.11248(10) 0.0471(5) Uani 1 1 d .
H3B H 1.0042 0.4388 0.1394 0.057 Uiso 1 1 d R
O4 O 0.3033(11) 0.6771(6) 0.3836(4) 0.341(7) Uani 1 1 d .
H4A H 0.3211 0.7257 0.3903 0.409 Uiso 1 1 d R
H4B H 0.2481 0.6897 0.3618 0.409 Uiso 1 1 d R
N7 N 0.54343(19) -0.14578(15) 0.48359(10) 0.0333(4) Uani 1 1 d .
N8 N 0.60975(18) 0.04105(15) 0.40409(10) 0.0305(4) Uani 1 1 d .
N3 N 0.2530(2) 0.05210(17) 0.26536(12) 0.0400(5) Uani 1 1 d .
N4 N 0.3258(2) 0.21158(19) 0.24714(13) 0.0453(5) Uani 1 1 d .
N5 N 0.0653(2) 0.09016(19) 0.36696(12) 0.0430(5) Uani 1 1 d .
N6 N 0.1683(2) 0.2946(2) 0.34808(15) 0.0544(6) Uani 1 1 d .
N1 N 0.3431(2) 0.05107(19) 0.43621(12) 0.0427(5) Uani 1 1 d .
N2 N 0.0037(3) 0.3080(2) 0.21269(15) 0.0643(7) Uani 1 1 d .
N9 N 0.86073(18) 0.43339(15) 0.04854(11) 0.0313(4) Uani 1 1 d .
N10 N 0.87764(18) 0.64289(15) -0.00082(11) 0.0320(4) Uani 1 1 d .
C21 C 0.4993(3) -0.22729(19) 0.52825(14) 0.0396(6) Uani 1 1 d .
C22 C 0.5550(4) -0.3176(2) 0.49710(18) 0.0667(10) Uani 1 1 d .
H25 H 0.5421 -0.3832 0.5169 0.080 Uiso 1 1 calc R
C23 C 0.6293(4) -0.2913(2) 0.43433(19) 0.0708(11) Uani 1 1 d .
H32 H 0.6772 -0.3354 0.4027 0.085 Uiso 1 1 calc R
C24 C 0.6219(3) -0.1832(2) 0.42449(15) 0.0434(6) Uani 1 1 d .
C25 C 0.6807(2) -0.1261(2) 0.36324(13) 0.0385(6) Uani 1 1 d .
C26 C 0.7507(3) -0.1825(2) 0.30315(14) 0.0446(7) Uani 1 1 d .
C31 C 0.6969(3) -0.1662(3) 0.24431(17) 0.0600(8) Uani 1 1 d .
H33 H 0.6212 -0.1150 0.2401 0.072 Uiso 1 1 calc R
C30 C 0.7538(4) -0.2245(4) 0.1913(2) 0.0769(12) Uani 1 1 d .
H40 H 0.7163 -0.2124 0.1519 0.092 Uiso 1 1 calc R
C29 C 0.8647(5) -0.2999(3) 0.1968(2) 0.0848(15) Uani 1 1 d .
H26 H 0.9019 -0.3403 0.1617 0.102 Uiso 1 1 calc R
C28 C 0.9211(4) -0.3159(3) 0.2536(2) 0.0831(13) Uani 1 1 d .
H38 H 0.9974 -0.3666 0.2567 0.100 Uiso 1 1 calc R
C27 C 0.8655(4) -0.2570(3) 0.30726(19) 0.0665(10) Uani 1 1 d .
H29 H 0.9052 -0.2676 0.3455 0.080 Uiso 1 1 calc R
C32 C 0.6738(2) -0.02146(19) 0.35425(13) 0.0346(5) Uani 1 1 d .
C33 C 0.7385(3) 0.0365(2) 0.29319(15) 0.0484(7) Uani 1 1 d .
H15 H 0.7866 0.0127 0.2517 0.058 Uiso 1 1 calc R
C34 C 0.7173(3) 0.1316(2) 0.30643(15) 0.0531(8) Uani 1 1 d .
H17 H 0.7509 0.1846 0.2767 0.064 Uiso 1 1 calc R
C35 C 0.6334(2) 0.13673(19) 0.37487(13) 0.0366(5) Uani 1 1 d .
C36 C 0.5858(3) 0.2238(2) 0.40672(14) 0.0389(6) Uani 1 1 d .
C37 C 0.6327(3) 0.3175(2) 0.37303(16) 0.0535(8) Uani 1 1 d .
C42 C 0.6969(4) 0.3455(3) 0.4149(2) 0.0720(10) Uani 1 1 d .
H39 H 0.7067 0.3060 0.4609 0.086 Uiso 1 1 calc R
C41 C 0.7446(5) 0.4306(4) 0.3873(3) 0.1001(16) Uani 1 1 d .
H44 H 0.7856 0.4497 0.4143 0.120 Uiso 1 1 calc R
C40 C 0.7287(7) 0.4875(4) 0.3169(3) 0.132(3) Uani 1 1 d .
H43 H 0.7533 0.5486 0.2982 0.159 Uiso 1 1 calc R
C39 C 0.6813(7) 0.4555(4) 0.2795(3) 0.126(2) Uani 1 1 d .
H42 H 0.6821 0.4889 0.2312 0.151 Uiso 1 1 calc R
C38 C 0.6269(5) 0.3719(3) 0.3066(2) 0.0863(14) Uani 1 1 d .
H34 H 0.5871 0.3553 0.2776 0.104 Uiso 1 1 calc R
C1 C 0.2885(2) 0.0920(2) 0.38998(14) 0.0380(6) Uani 1 1 d .
C3 C 0.3540(3) 0.0587(2) 0.20743(15) 0.0442(6) Uani 1 1 d .
C8 C 0.4110(3) -0.0103(3) 0.16037(18) 0.0584(8) Uani 1 1 d .
H24 H 0.3851 -0.0694 0.1663 0.070 Uiso 1 1 calc R
C7 C 0.5071(3) 0.0108(3) 0.10455(19) 0.0712(10) Uani 1 1 d .
H36 H 0.5457 -0.0349 0.0729 0.085 Uiso 1 1 calc R
C6 C 0.5466(3) 0.0973(3) 0.0948(2) 0.0721(10) Uani 1 1 d .
H35 H 0.6115 0.1092 0.0569 0.087 Uiso 1 1 calc R
C5 C 0.4913(3) 0.1669(3) 0.14040(18) 0.0621(9) Uani 1 1 d .
H30 H 0.5187 0.2254 0.1336 0.075 Uiso 1 1 calc R
C4 C 0.3938(3) 0.1484(2) 0.19689(15) 0.0460(6) Uani 1 1 d .
C9 C 0.2083(3) -0.0310(2) 0.29453(16) 0.0500(7) Uani 1 1 d .
C10 C 0.0948(3) -0.0050(2) 0.35107(16) 0.0498(7) Uani 1 1 d .
C11 C 0.0212(3) -0.0725(3) 0.38322(19) 0.0655(9) Uani 1 1 d .
H28 H 0.0439 -0.1377 0.3714 0.079 Uiso 1 1 calc R
C12 C -0.0856(3) -0.0422(3) 0.43267(19) 0.0678(10) Uani 1 1 d .
H31 H -0.1352 -0.0871 0.4552 0.081 Uiso 1 1 calc R
C13 C -0.1175(3) 0.0541(3) 0.44819(18) 0.0645(10) Uani 1 1 d .
H27 H -0.1902 0.0764 0.4809 0.077 Uiso 1 1 calc R
C14 C -0.0403(3) 0.1191(3) 0.41457(16) 0.0545(8) Uani 1 1 d .
H21 H -0.0628 0.1849 0.4255 0.065 Uiso 1 1 calc R
C15 C 0.3432(3) 0.3021(3) 0.2491(2) 0.0629(9) Uani 1 1 d .
C16 C 0.2507(4) 0.3479(3) 0.3095(2) 0.0649(9) Uani 1 1 d .
C20 C 0.0869(4) 0.3308(4) 0.4037(3) 0.0879(13) Uani 1 1 d .
H37 H 0.0310 0.2936 0.4317 0.105 Uiso 1 1 calc R
C19 C 0.0832(6) 0.4224(5) 0.4211(4) 0.131(2) Uani 1 1 d .
H41 H 0.0252 0.4460 0.4602 0.157 Uiso 1 1 calc R
C18 C 0.1644(6) 0.4777(5) 0.3809(4) 0.133(2) Uani 1 1 d .
H47 H 0.1608 0.5406 0.3910 0.159 Uiso 1 1 calc R
C17 C 0.2519(5) 0.4391(4) 0.3250(3) 0.1035(16) Uani 1 1 d .
H46 H 0.3109 0.4738 0.2980 0.124 Uiso 1 1 calc R
C2 C 0.0718(3) 0.2534(2) 0.24944(15) 0.0443(6) Uani 1 1 d .
C43 C 0.7358(2) 0.48430(19) 0.07042(13) 0.0347(5) Uani 1 1 d .
C44 C 0.6693(2) 0.4093(2) 0.10890(14) 0.0400(6) Uani 1 1 d .
H59 H 0.5844 0.4237 0.1288 0.048 Uiso 1 1 calc R
C45 C 0.7524(2) 0.3137(2) 0.11097(14) 0.0393(6) Uani 1 1 d .
H57 H 0.7353 0.2501 0.1332 0.047 Uiso 1 1 calc R
C46 C 0.8710(2) 0.32763(18) 0.07291(13) 0.0325(5) Uani 1 1 d .
C47 C 0.9807(2) 0.24650(18) 0.06295(13) 0.0338(5) Uani 1 1 d .
C48 C 0.9726(2) 0.13644(19) 0.09027(14) 0.0372(6) Uani 1 1 d .
C49 C 0.9031(3) 0.0990(2) 0.06151(17) 0.0487(7) Uani 1 1 d .
H60 H 0.8582 0.1432 0.0261 0.058 Uiso 1 1 calc R
C50 C 0.8997(3) -0.0048(3) 0.0851(2) 0.0584(8) Uani 1 1 d .
H64 H 0.8516 -0.0293 0.0661 0.070 Uiso 1 1 calc R
C51 C 0.9670(3) -0.0705(2) 0.13631(19) 0.0585(9) Uani 1 1 d .
H65 H 0.9663 -0.1401 0.1511 0.070 Uiso 1 1 calc R
C52 C 1.0355(3) -0.0342(2) 0.16589(18) 0.0573(8) Uani 1 1 d .
H62 H 1.0807 -0.0793 0.2009 0.069 Uiso 1 1 calc R
C53 C 1.0378(3) 0.0695(2) 0.14386(16) 0.0469(7) Uani 1 1 d .
H61 H 1.0829 0.0942 0.1649 0.056 Uiso 1 1 calc R
C54 C 0.9023(2) 0.73844(18) -0.02957(13) 0.0340(5) Uani 1 1 d .
C55 C 0.7879(2) 0.8204(2) -0.02166(15) 0.0414(6) Uani 1 1 d .
H54 H 0.7794 0.8919 -0.0356 0.050 Uiso 1 1 calc R
C56 C 0.6953(2) 0.7756(2) 0.00945(15) 0.0410(6) Uani 1 1 d .
H48 H 0.6106 0.8104 0.0199 0.049 Uiso 1 1 calc R
C57 C 0.7497(2) 0.66465(19) 0.02363(13) 0.0335(5) Uani 1 1 d .
C58 C 0.6829(2) 0.59235(19) 0.05736(13) 0.0350(5) Uani 1 1 d .
C59 C 0.5438(2) 0.63300(19) 0.07993(15) 0.0384(6) Uani 1 1 d .
C60 C 0.4647(3) 0.6277(3) 0.03956(18) 0.0543(7) Uani 1 1 d .
H63 H 0.4980 0.5989 -0.0015 0.065 Uiso 1 1 calc R
C61 C 0.3363(3) 0.6651(3) 0.0599(2) 0.0683(10) Uani 1 1 d .
H66 H 0.2837 0.6609 0.0327 0.082 Uiso 1 1 calc R
C62 C 0.2868(3) 0.7080(3) 0.1197(2) 0.0724(10) Uani 1 1 d .
H68 H 0.2005 0.7323 0.1334 0.087 Uiso 1 1 calc R
C63 C 0.3629(3) 0.7154(3) 0.1596(2) 0.0733(11) Uani 1 1 d .
H69 H 0.3287 0.7456 0.2000 0.088 Uiso 1 1 calc R
C64 C 0.4924(3) 0.6776(3) 0.13972(19) 0.0577(8) Uani 1 1 d .
H67 H 0.5443 0.6826 0.1671 0.069 Uiso 1 1 calc R
C65 C 1.1450(5) 0.4826(5) 0.1265(3) 0.1079(17) Uani 1 1 d .
H70A H 1.2057 0.4190 0.1160 0.162 Uiso 1 1 calc R
H70B H 1.1359 0.4835 0.1766 0.162 Uiso 1 1 calc R
H70C H 1.1724 0.5415 0.0966 0.162 Uiso 1 1 calc R

loop_
_atom_site_aniso_label
_atom_site_aniso_U_11
_atom_site_aniso_U_22
_atom_site_aniso_U_33
_atom_site_aniso_U_23
_atom_site_aniso_U_13
_atom_site_aniso_U_12
Fe1 0.0370(2) 0.0407(2) 0.0336(2) -0.00441(15) -0.00918(15) -0.01059(16)
Mn1 0.0303(3) 0.0260(2) 0.0231(2) -0.00500(18) -0.00216(19) -0.0091(2)
Mn2 0.0275(3) 0.0241(2) 0.0294(3) -0.00440(19) -0.00110(19) -0.00666(19)
O1 0.103(2) 0.0535(14) 0.0769(17) -0.0231(12) 0.0055(15) -0.0340(14)
O2 0.111(2) 0.103(2) 0.106(2) -0.0247(18) 0.0145(19) -0.079(2)
O3 0.0564(12) 0.0462(11) 0.0385(10) -0.0078(8) -0.0108(9) -0.0134(9)
O4 0.68(2) 0.236(8) 0.226(7) 0.093(6) -0.231(11) -0.288(11)
N7 0.0402(11) 0.0295(10) 0.0277(10) -0.0062(8) 0.0003(8) -0.0113(9)
N8 0.0344(10) 0.0301(10) 0.0259(10) -0.0055(8) -0.0014(8) -0.0110(8)
N3 0.0405(12) 0.0420(12) 0.0374(12) -0.0055(9) -0.0086(9) -0.0126(10)
N4 0.0458(13) 0.0488(13) 0.0434(13) -0.0048(10) -0.0085(10) -0.0196(11)
N5 0.0368(12) 0.0532(14) 0.0366(12) -0.0014(10) -0.0109(9) -0.0130(10)
N6 0.0559(15) 0.0558(15) 0.0571(15) -0.0208(12) -0.0152(12) -0.0119(13)
N1 0.0383(12) 0.0539(14) 0.0363(12) -0.0045(10) -0.0083(10) -0.0164(10)
N2 0.0728(19) 0.0590(16) 0.0559(16) 0.0002(13) -0.0293(15) -0.0083(14)
N9 0.0301(10) 0.0281(10) 0.0317(10) -0.0054(8) -0.0012(8) -0.0073(8)
N10 0.0311(10) 0.0269(10) 0.0343(11) -0.0054(8) -0.0024(8) -0.0071(8)
C21 0.0492(15) 0.0309(12) 0.0352(13) -0.0058(10) 0.0009(11) -0.0143(11)
C22 0.099(3) 0.0342(15) 0.0560(19) -0.0152(14) 0.0236(18) -0.0292(17)
C23 0.102(3) 0.0380(16) 0.059(2) -0.0222(15) 0.0316(19) -0.0286(17)
C24 0.0545(16) 0.0321(13) 0.0383(14) -0.0123(11) 0.0055(12) -0.0121(12)
C25 0.0446(14) 0.0357(13) 0.0318(13) -0.0100(10) 0.0018(11) -0.0113(11)
C26 0.0578(17) 0.0355(13) 0.0362(14) -0.0124(11) 0.0115(12) -0.0191(13)
C31 0.068(2) 0.072(2) 0.0479(18) -0.0249(16) 0.0061(15) -0.0330(18)
C30 0.103(3) 0.092(3) 0.058(2) -0.043(2) 0.018(2) -0.058(3)
C29 0.135(4) 0.059(2) 0.062(2) -0.0354(19) 0.042(3) -0.055(3)
C28 0.098(3) 0.0394(18) 0.075(3) -0.0154(17) 0.028(2) -0.0036(18)
C27 0.076(2) 0.0480(18) 0.0519(19) -0.0097(14) 0.0087(16) -0.0030(16)
C32 0.0384(13) 0.0359(13) 0.0284(12) -0.0085(10) -0.0012(10) -0.0113(11)
C33 0.0619(18) 0.0435(15) 0.0339(14) -0.0126(12) 0.0134(13) -0.0207(14)
C34 0.073(2) 0.0428(15) 0.0384(15) -0.0082(12) 0.0137(14) -0.0279(15)
C35 0.0447(14) 0.0357(13) 0.0294(12) -0.0055(10) 0.0005(10) -0.0180(11)
C36 0.0484(15) 0.0328(13) 0.0350(13) -0.0044(10) -0.0013(11) -0.0177(11)
C37 0.072(2) 0.0368(14) 0.0483(17) -0.0147(13) 0.0172(15) -0.0274(14)
C42 0.078(2) 0.0538(19) 0.088(3) -0.0187(18) -0.008(2) -0.0251(18)
C41 0.093(3) 0.083(3) 0.140(5) -0.044(3) 0.007(3) -0.050(3)
C40 0.204(7) 0.085(3) 0.107(4) -0.035(3) 0.069(4) -0.102(4)
C39 0.236(7) 0.076(3) 0.066(3) -0.019(2) 0.046(3) -0.097(4)
C38 0.143(4) 0.056(2) 0.057(2) -0.0129(17) 0.011(2) -0.045(2)
C1 0.0337(13) 0.0446(14) 0.0356(13) -0.0061(11) -0.0052(11) -0.0136(11)
C3 0.0414(14) 0.0474(15) 0.0385(14) -0.0047(12) -0.0088(12) -0.0080(12)
C8 0.0613(19) 0.0525(18) 0.0529(18) -0.0139(14) -0.0069(15) -0.0056(15)
C7 0.063(2) 0.075(2) 0.054(2) -0.0188(18) 0.0028(16) 0.0025(19)
C6 0.0505(19) 0.090(3) 0.056(2) -0.0092(19) 0.0082(16) -0.0140(19)
C5 0.0480(17) 0.081(2) 0.0533(19) -0.0038(17) -0.0026(14) -0.0259(17)
C4 0.0381(14) 0.0561(17) 0.0405(15) -0.0049(13) -0.0077(12) -0.0130(13)
C9 0.0590(18) 0.0490(17) 0.0476(16) -0.0091(13) -0.0093(14) -0.0235(14)
C10 0.0528(17) 0.0580(18) 0.0444(16) -0.0028(13) -0.0142(13) -0.0256(14)
C11 0.072(2) 0.076(2) 0.060(2) -0.0058(17) -0.0100(17) -0.0437(19)
C12 0.062(2) 0.094(3) 0.057(2) 0.0016(19) -0.0133(17) -0.046(2)
C13 0.0390(16) 0.098(3) 0.0480(18) 0.0033(18) -0.0082(14) -0.0235(18)
C14 0.0396(15) 0.070(2) 0.0469(17) -0.0053(15) -0.0086(13) -0.0115(14)
C15 0.067(2) 0.062(2) 0.071(2) -0.0099(17) -0.0119(18) -0.0362(18)
C16 0.076(2) 0.0553(19) 0.075(2) -0.0173(17) -0.0215(19) -0.0248(18)
C20 0.086(3) 0.098(3) 0.094(3) -0.058(3) 0.004(2) -0.028(2)
C19 0.125(5) 0.138(5) 0.163(6) -0.112(5) 0.023(4) -0.051(4)
C18 0.144(5) 0.105(4) 0.184(6) -0.096(5) -0.006(5) -0.045(4)
C17 0.117(4) 0.081(3) 0.135(4) -0.046(3) -0.013(3) -0.046(3)
C2 0.0512(16) 0.0436(15) 0.0378(14) -0.0048(12) -0.0104(13) -0.0143(13)
C43 0.0323(12) 0.0356(13) 0.0333(12) -0.0075(10) -0.0007(10) -0.0099(10)
C44 0.0333(13) 0.0398(14) 0.0426(14) -0.0076(11) 0.0033(11) -0.0134(11)
C45 0.0416(14) 0.0348(13) 0.0387(14) -0.0046(11) 0.0015(11) -0.0166(11)
C46 0.0369(13) 0.0295(12) 0.0301(12) -0.0041(9) -0.0037(10) -0.0119(10)
C47 0.0382(13) 0.0287(12) 0.0339(12) -0.0047(10) -0.0052(10) -0.0110(10)
C48 0.0359(13) 0.0290(12) 0.0430(14) -0.0075(10) 0.0000(11) -0.0099(10)
C49 0.0478(16) 0.0410(15) 0.0585(18) -0.0123(13) -0.0068(13) -0.0148(13)
C50 0.0546(18) 0.0512(18) 0.078(2) -0.0252(16) 0.0023(16) -0.0279(15)
C51 0.0553(18) 0.0310(14) 0.078(2) -0.0106(14) 0.0130(16) -0.0169(14)
C52 0.0595(19) 0.0359(15) 0.0616(19) 0.0034(13) -0.0031(15) -0.0115(14)
C53 0.0515(16) 0.0366(14) 0.0492(16) -0.0022(12) -0.0076(13) -0.0149(12)
C54 0.0378(13) 0.0279(11) 0.0342(13) -0.0065(10) -0.0062(10) -0.0070(10)
C55 0.0412(14) 0.0272(12) 0.0499(15) -0.0073(11) -0.0043(12) -0.0058(11)
C56 0.0348(13) 0.0320(13) 0.0499(15) -0.0103(11) -0.0030(11) -0.0037(11)
C57 0.0308(12) 0.0310(12) 0.0360(13) -0.0090(10) -0.0039(10) -0.0053(10)
C58 0.0305(12) 0.0353(13) 0.0366(13) -0.0096(10) -0.0028(10) -0.0067(10)
C59 0.0312(13) 0.0319(12) 0.0470(15) -0.0082(11) -0.0005(11) -0.0075(10)
C60 0.0418(16) 0.0633(19) 0.0562(18) -0.0188(15) -0.0062(13) -0.0096(14)
C61 0.0385(16) 0.081(2) 0.085(3) -0.022(2) -0.0171(17) -0.0077(16)
C62 0.0313(16) 0.072(2) 0.103(3) -0.028(2) 0.0013(17) -0.0044(15)
C63 0.051(2) 0.078(2) 0.087(3) -0.047(2) 0.0150(18) -0.0108(17)
C64 0.0443(16) 0.068(2) 0.066(2) -0.0334(17) 0.0026(14) -0.0165(15)
C65 0.122(4) 0.156(5) 0.073(3) -0.018(3) -0.026(3) -0.072(4)

loop_
_atom_type_symbol
_atom_type_description
_atom_type_scat_dispersion_real
_atom_type_scat_dispersion_imag
_atom_type_scat_source
C C 0.0033 0.0016 'International Tables Vol C Tables 4.2.6.8 and 6.1.1.4'
H H 0.0000 0.0000 'International Tables Vol C Tables 4.2.6.8 and 6.1.1.4'
N N 0.0061 0.0033 'International Tables Vol C Tables 4.2.6.8 and 6.1.1.4'
O O 0.0106 0.0060 'International Tables Vol C Tables 4.2.6.8 and 6.1.1.4'
Mn Mn 0.3368 0.7283 'International Tables Vol C Tables 4.2.6.8 and 6.1.1.4'
Fe Fe 0.3463 0.8444 'International Tables Vol C Tables 4.2.6.8 and 6.1.1.4'

loop_
_geom_angle_atom_site_label_1
_geom_angle_atom_site_label_2
_geom_angle_atom_site_label_3
_geom_angle
_geom_angle_site_symmetry_1
_geom_angle_site_symmetry_3
N4 Fe1 N3 83.80(10) . .
N4 Fe1 C1 94.78(10) . .
N3 Fe1 C1 93.08(10) . .
N4 Fe1 C2 92.54(11) . .
N3 Fe1 C2 96.07(11) . .
C1 Fe1 C2 168.84(11) . .
N4 Fe1 N6 82.21(11) . .
N3 Fe1 N6 165.76(11) . .
C1 Fe1 N6 85.45(11) . .
C2 Fe1 N6 87.22(11) . .
N4 Fe1 N5 165.43(10) . .
N3 Fe1 N5 81.68(10) . .
C1 Fe1 N5 87.26(10) . .
C2 Fe1 N5 87.76(10) . .
N6 Fe1 N5 112.35(11) . .
N7 Mn1 N7 180.00(11) . 2_656
N7 Mn1 N8 89.60(8) . 2_656
N7 Mn1 N8 90.40(8) 2_656 2_656
N7 Mn1 N8 90.40(8) . .
N7 Mn1 N8 89.60(8) 2_656 .
N8 Mn1 N8 180.0 2_656 .
N7 Mn1 N1 89.73(9) . .
N7 Mn1 N1 90.28(9) 2_656 .
N8 Mn1 N1 93.93(8) 2_656 .
N8 Mn1 N1 86.07(8) . .
N7 Mn1 N1 90.28(9) . 2_656
N7 Mn1 N1 89.72(9) 2_656 2_656
N8 Mn1 N1 86.07(8) 2_656 2_656
N8 Mn1 N1 93.93(8) . 2_656
N1 Mn1 N1 180.00(9) . 2_656
N10 Mn2 N10 180.000(1) . 2_765
N10 Mn2 N9 90.26(8) . .
N10 Mn2 N9 89.74(8) 2_765 .
N10 Mn2 N9 89.74(8) . 2_765
N10 Mn2 N9 90.26(8) 2_765 2_765
N9 Mn2 N9 180.00(9) . 2_765
N10 Mn2 O3 87.99(8) . 2_765
N10 Mn2 O3 92.01(8) 2_765 2_765
N9 Mn2 O3 93.03(8) . 2_765
N9 Mn2 O3 86.97(8) 2_765 2_765
N10 Mn2 O3 92.01(8) . .
N10 Mn2 O3 87.99(8) 2_765 .
N9 Mn2 O3 86.97(8) . .
N9 Mn2 O3 93.03(8) 2_765 .
O3 Mn2 O3 180.00(10) 2_765 .
C65 O3 Mn2 122.7(2) . .
C65 O3 H3B 109.8 . .
Mn2 O3 H3B 107.3 . .
H4A O4 H4B 118.9 . .
C24 N7 C21 106.7(2) . .
C24 N7 Mn1 126.28(17) . .
C21 N7 Mn1 127.04(16) . .
C35 N8 C32 106.44(19) . .
C35 N8 Mn1 127.19(16) . .
C32 N8 Mn1 126.36(16) . .
C9 N3 C3 126.4(2) . .
C9 N3 Fe1 118.63(19) . .
C3 N3 Fe1 114.42(18) . .
C15 N4 C4 125.6(3) . .
C15 N4 Fe1 119.3(2) . .
C4 N4 Fe1 114.90(19) . .
C14 N5 C10 117.7(3) . .
C14 N5 Fe1 130.5(2) . .
C10 N5 Fe1 111.79(19) . .
C20 N6 C16 118.2(3) . .
C20 N6 Fe1 129.6(3) . .
C16 N6 Fe1 112.2(2) . .
C1 N1 Mn1 159.4(2) . .
C46 N9 C43 105.46(19) . .
C46 N9 Mn2 127.34(16) . .
C43 N9 Mn2 126.97(16) . .
C54 N10 C57 106.26(19) . .
C54 N10 Mn2 127.34(16) . .
C57 N10 Mn2 126.30(16) . .
N7 C21 C36 126.5(2) . 2_656
N7 C21 C22 109.0(2) . .
C36 C21 C22 124.5(2) 2_656 .
C23 C22 C21 107.9(3) . .
C23 C22 H25 126.1 . .
C21 C22 H25 126.1 . .
C22 C23 C24 107.8(3) . .
C22 C23 H32 126.1 . .
C24 C23 H32 126.1 . .
N7 C24 C25 126.7(2) . .
N7 C24 C23 108.7(2) . .
C25 C24 C23 124.6(2) . .
C32 C25 C24 124.3(2) . .
C32 C25 C26 119.5(2) . .
C24 C25 C26 116.2(2) . .
C31 C26 C27 118.6(3) . .
C31 C26 C25 119.7(3) . .
C27 C26 C25 121.6(3) . .
C26 C31 C30 121.1(4) . .
C26 C31 H33 119.5 . .
C30 C31 H33 119.5 . .
C29 C30 C31 120.1(4) . .
C29 C30 H40 120.0 . .
C31 C30 H40 120.0 . .
C28 C29 C30 119.9(3) . .
C28 C29 H26 120.0 . .
C30 C29 H26 120.0 . .
C29 C28 C27 120.7(4) . .
C29 C28 H38 119.7 . .
C27 C28 H38 119.7 . .
C26 C27 C28 119.6(4) . .
C26 C27 H29 120.2 . .
C28 C27 H29 120.2 . .
N8 C32 C25 125.8(2) . .
N8 C32 C33 109.3(2) . .
C25 C32 C33 124.8(2) . .
C34 C33 C32 107.6(2) . .
C34 C33 H15 126.2 . .
C32 C33 H15 126.2 . .
C33 C34 C35 107.6(2) . .
C33 C34 H17 126.2 . .
C35 C34 H17 126.2 . .
N8 C35 C36 125.8(2) . .
N8 C35 C34 108.9(2) . .
C36 C35 C34 125.3(2) . .
C21 C36 C35 123.7(2) 2_656 .
C21 C36 C37 116.7(2) 2_656 .
C35 C36 C37 119.5(2) . .
C38 C37 C42 117.8(3) . .
C38 C37 C36 125.2(3) . .
C42 C37 C36 116.9(3) . .
C41 C42 C37 120.5(4) . .
C41 C42 H39 119.7 . .
C37 C42 H39 119.7 . .
C42 C41 C40 117.8(5) . .
C42 C41 H44 121.1 . .
C40 C41 H44 121.1 . .
C39 C40 C41 119.8(4) . .
C39 C40 H43 120.1 . .
C41 C40 H43 120.1 . .
C40 C39 C38 123.7(5) . .
C40 C39 H42 118.1 . .
C38 C39 H42 118.1 . .
C37 C38 C39 119.9(5) . .
C37 C38 H34 120.1 . .
C39 C38 H34 120.1 . .
N1 C1 Fe1 177.9(3) . .
C8 C3 N3 126.7(3) . .
C8 C3 C4 119.7(3) . .
N3 C3 C4 113.5(2) . .
C7 C8 C3 118.7(3) . .
C7 C8 H24 120.7 . .
C3 C8 H24 120.7 . .
C6 C7 C8 121.6(3) . .
C6 C7 H36 119.2 . .
C8 C7 H36 119.2 . .
C7 C6 C5 120.8(3) . .
C7 C6 H35 119.6 . .
C5 C6 H35 119.6 . .
C6 C5 C4 119.1(3) . .
C6 C5 H30 120.4 . .
C4 C5 H30 120.4 . .
C5 C4 N4 126.7(3) . .
C5 C4 C3 120.1(3) . .
N4 C4 C3 113.2(2) . .
O1 C9 N3 128.3(3) . .
O1 C9 C10 121.3(3) . .
N3 C9 C10 110.4(3) . .
N5 C10 C11 122.0(3) . .
N5 C10 C9 115.8(3) . .
C11 C10 C9 122.1(3) . .
C12 C11 C10 119.5(4) . .
C12 C11 H28 120.2 . .
C10 C11 H28 120.2 . .
C13 C12 C11 119.1(3) . .
C13 C12 H31 120.5 . .
C11 C12 H31 120.5 . .
C12 C13 C14 119.3(3) . .
C12 C13 H27 120.4 . .
C14 C13 H27 120.4 . .
N5 C14 C13 122.4(3) . .
N5 C14 H21 118.8 . .
C13 C14 H21 118.8 . .
O2 C15 N4 128.8(4) . .
O2 C15 C16 121.3(3) . .
N4 C15 C16 109.9(3) . .
N6 C16 C17 122.3(4) . .
N6 C16 C15 116.2(3) . .
C17 C16 C15 121.5(4) . .
N6 C20 C19 121.8(5) . .
N6 C20 H37 119.1 . .
C19 C20 H37 119.1 . .
C18 C19 C20 119.9(5) . .
C18 C19 H41 120.0 . .
C20 C19 H41 120.0 . .
C19 C18 C17 118.8(4) . .
C19 C18 H47 120.6 . .
C17 C18 H47 120.6 . .
C18 C17 C16 118.9(5) . .
C18 C17 H46 120.5 . .
C16 C17 H46 120.5 . .
N2 C2 Fe1 176.6(3) . .
N9 C43 C58 125.3(2) . .
N9 C43 C44 109.8(2) . .
C58 C43 C44 124.8(2) . .
C45 C44 C43 107.2(2) . .
C45 C44 H59 126.4 . .
C43 C44 H59 126.4 . .
C44 C45 C46 107.8(2) . .
C44 C45 H57 126.1 . .
C46 C45 H57 126.1 . .
N9 C46 C47 125.5(2) . .
N9 C46 C45 109.7(2) . .
C47 C46 C45 124.8(2) . .
C54 C47 C46 124.1(2) 2_765 .
C54 C47 C48 117.9(2) 2_765 .
C46 C47 C48 117.9(2) . .
C49 C48 C53 119.0(2) . .
C49 C48 C47 120.6(2) . .
C53 C48 C47 120.3(2) . .
C48 C49 C50 120.4(3) . .
C48 C49 H60 119.8 . .
C50 C49 H60 119.8 . .
C51 C50 C49 120.0(3) . .
C51 C50 H64 120.0 . .
C49 C50 H64 120.0 . .
C50 C51 C52 120.3(3) . .
C50 C51 H65 119.8 . .
C52 C51 H65 119.8 . .
C51 C52 C53 120.3(3) . .
C51 C52 H62 119.8 . .
C53 C52 H62 119.8 . .
C52 C53 C48 119.9(3) . .
C52 C53 H61 120.1 . .
C48 C53 H61 120.1 . .
N10 C54 C47 125.8(2) . 2_765
N10 C54 C55 109.2(2) . .
C47 C54 C55 125.0(2) 2_765 .
C56 C55 C54 107.7(2) . .
C56 C55 H54 126.2 . .
C54 C55 H54 126.2 . .
C55 C56 C57 107.8(2) . .
C55 C56 H48 126.1 . .
C57 C56 H48 126.1 . .
N10 C57 C58 126.6(2) . .
N10 C57 C56 109.1(2) . .
C58 C57 C56 124.4(2) . .
C57 C58 C43 124.3(2) . .
C57 C58 C59 117.9(2) . .
C43 C58 C59 117.7(2) . .
C64 C59 C60 118.7(3) . .
C64 C59 C58 121.3(3) . .
C60 C59 C58 120.0(2) . .
C59 C60 C61 120.4(3) . .
C59 C60 H63 119.8 . .
C61 C60 H63 119.8 . .
C62 C61 C60 120.2(3) . .
C62 C61 H66 119.9 . .
C60 C61 H66 119.9 . .
C63 C62 C61 120.4(3) . .
C63 C62 H68 119.8 . .
C61 C62 H68 119.8 . .
C62 C63 C64 119.8(3) . .
C62 C63 H69 120.1 . .
C64 C63 H69 120.1 . .
C59 C64 C63 120.5(3) . .
C59 C64 H67 119.8 . .
C63 C64 H67 119.8 . .
O3 C65 H70A 109.5 . .
O3 C65 H70B 109.5 . .
H70A C65 H70B 109.5 . .
O3 C65 H70C 109.5 . .
H70A C65 H70C 109.5 . .
H70B C65 H70C 109.5 . .

loop_
_geom_bond_atom_site_label_1
_geom_bond_atom_site_label_2
_geom_bond_distance
_geom_bond_site_symmetry_2
Fe1 N4 1.887(2) .
Fe1 N3 1.890(2) .
Fe1 C1 1.964(3) .
Fe1 C2 1.964(3) .
Fe1 N6 1.991(3) .
Fe1 N5 2.004(2) .
Mn1 N7 2.0068(19) .
Mn1 N7 2.0068(19) 2_656
Mn1 N8 2.0256(19) 2_656
Mn1 N8 2.0256(19) .
Mn1 N1 2.275(2) .
Mn1 N1 2.275(2) 2_656
Mn2 N10 2.0101(19) .
Mn2 N10 2.0101(19) 2_765
Mn2 N9 2.0125(19) .
Mn2 N9 2.0125(19) 2_765
Mn2 O3 2.2661(18) 2_765
Mn2 O3 2.2661(18) .
O1 C9 1.237(4) .
O2 C15 1.224(4) .
O3 C65 1.404(5) .
O3 H3B 0.8254 .
O4 H4A 0.8165 .
O4 H4B 0.8033 .
N7 C24 1.377(3) .
N7 C21 1.381(3) .
N8 C35 1.379(3) .
N8 C32 1.381(3) .
N3 C9 1.340(4) .
N3 C3 1.406(4) .
N4 C15 1.346(4) .
N4 C4 1.400(4) .
N5 C14 1.342(4) .
N5 C10 1.349(4) .
N6 C20 1.331(5) .
N6 C16 1.345(5) .
N1 C1 1.146(3) .
N2 C2 1.143(4) .
N9 C46 1.384(3) .
N9 C43 1.388(3) .
N10 C54 1.381(3) .
N10 C57 1.384(3) .
C21 C36 1.392(4) 2_656
C21 C22 1.424(4) .
C22 C23 1.337(4) .
C22 H25 0.9300 .
C23 C24 1.432(4) .
C23 H32 0.9300 .
C24 C25 1.391(4) .
C25 C32 1.389(4) .
C25 C26 1.494(3) .
C26 C31 1.377(5) .
C26 C27 1.387(5) .
C31 C30 1.383(5) .
C31 H33 0.9300 .
C30 C29 1.364(7) .
C30 H40 0.9300 .
C29 C28 1.361(7) .
C29 H26 0.9300 .
C28 C27 1.396(5) .
C28 H38 0.9300 .
C27 H29 0.9300 .
C32 C33 1.427(4) .
C33 C34 1.342(4) .
C33 H15 0.9300 .
C34 C35 1.437(4) .
C34 H17 0.9300 .
C35 C36 1.392(4) .
C36 C21 1.392(4) 2_656
C36 C37 1.492(4) .
C37 C38 1.316(5) .
C37 C42 1.432(5) .
C42 C41 1.383(6) .
C42 H39 0.9300 .
C41 C40 1.410(8) .
C41 H44 0.9300 .
C40 C39 1.259(9) .
C40 H43 0.9300 .
C39 C38 1.410(6) .
C39 H42 0.9300 .
C38 H34 0.9300 .
C3 C8 1.394(4) .
C3 C4 1.409(4) .
C8 C7 1.385(5) .
C8 H24 0.9300 .
C7 C6 1.368(6) .
C7 H36 0.9300 .
C6 C5 1.378(5) .
C6 H35 0.9300 .
C5 C4 1.393(4) .
C5 H30 0.9300 .
C9 C10 1.489(4) .
C10 C11 1.386(4) .
C11 C12 1.374(5) .
C11 H28 0.9300 .
C12 C13 1.358(6) .
C12 H31 0.9300 .
C13 C14 1.393(5) .
C13 H27 0.9300 .
C14 H21 0.9300 .
C15 C16 1.498(5) .
C16 C17 1.382(5) .
C20 C19 1.385(6) .
C20 H37 0.9300 .
C19 C18 1.360(8) .
C19 H41 0.9300 .
C18 C17 1.374(8) .
C18 H47 0.9300 .
C17 H46 0.9300 .
C43 C58 1.392(3) .
C43 C44 1.426(4) .
C44 C45 1.348(4) .
C44 H59 0.9300 .
C45 C46 1.425(3) .
C45 H57 0.9300 .
C46 C47 1.396(3) .
C47 C54 1.395(4) 2_765
C47 C48 1.496(3) .
C48 C49 1.379(4) .
C48 C53 1.391(4) .
C49 C50 1.394(4) .
C49 H60 0.9300 .
C50 C51 1.366(5) .
C50 H64 0.9300 .
C51 C52 1.370(5) .
C51 H65 0.9300 .
C52 C53 1.389(4) .
C52 H62 0.9300 .
C53 H61 0.9300 .
C54 C47 1.395(4) 2_765
C54 C55 1.430(3) .
C55 C56 1.340(4) .
C55 H54 0.9300 .
C56 C57 1.430(3) .
C56 H48 0.9300 .
C57 C58 1.386(4) .
C58 C59 1.502(3) .
C59 C64 1.376(4) .
C59 C60 1.384(4) .
C60 C61 1.385(4) .
C60 H63 0.9300 .
C61 C62 1.362(5) .
C61 H66 0.9300 .
C62 C63 1.361(6) .
C62 H68 0.9300 .
C63 C64 1.395(5) .
C63 H69 0.9300 .
C64 H67 0.9300 .
C65 H70A 0.9600 .
C65 H70B 0.9600 .
C65 H70C 0.9600 .
